data_7216861
loop_
_publ_author_name
'Haldar, Saikat'
'Kolet, Swati P.'
'Dandekar, Devdutta S.'
'Kale, Balaji S.'
'Gonnade, Rajesh G.'
'Thulasiram, Hirekodathakallu V.'

_publ_section_title
;
 Biocatalyst mediated functionalization of salannin, an insecticidal
 limonoid
;
_journal_issue 53
_journal_name_full 'RSC Advances'
_journal_page_first 27661
_journal_paper_doi 10.1039/c4ra04652h
_journal_volume 4
_journal_year 2014
_chemical_absolute_configuration syn
_chemical_formula_moiety 'C34 H45 O11'
_chemical_formula_sum 'C34 H45 O11'
_chemical_formula_weight 629.70
_chemical_name_systematic
; 
 ? 
;
_space_group_IT_number 4
_symmetry_cell_setting monoclinic
_symmetry_space_group_name_Hall 'P 2yb'
_symmetry_space_group_name_H-M 'P 1 21 1'
_atom_sites_solution_hydrogens geom
_atom_sites_solution_primary direct
_atom_sites_solution_secondary difmap
_audit_creation_method SHELXL-97
_cell_angle_alpha 90.00
_cell_angle_beta 102.968(6)
_cell_angle_gamma 90.00
_cell_formula_units_Z 2
_cell_length_a 10.6696(13)
_cell_length_b 13.6752(17)
_cell_length_c 11.3635(14)
_cell_measurement_reflns_used 4252
_cell_measurement_temperature 90(2)
_cell_measurement_theta_max 21.53
_cell_measurement_theta_min 2.37
_cell_volume 1615.7(3)
_computing_cell_refinement 'Bruker SAINT'
_computing_data_collection 'Bruker APEX2'
_computing_data_reduction 'Bruker SAINT'
_computing_molecular_graphics 'Bruker SHELXTL'
_computing_publication_material 'Bruker SHELXTL'
_computing_structure_refinement 'SHELXL-97 (Sheldrick, 2008)'
_computing_structure_solution 'SHELXS-97 (Sheldrick, 2008)'
_diffrn_ambient_temperature 90(2)
_diffrn_measured_fraction_theta_full 0.999
_diffrn_measured_fraction_theta_max 0.999
_diffrn_measurement_device 'Bruker APEX-II CCD'
_diffrn_measurement_device_type 'CCD Area Detector'
_diffrn_measurement_method '\f and \w scans'
_diffrn_radiation_monochromator graphite
_diffrn_radiation_source 'fine-focus sealed tube'
_diffrn_radiation_type MoK\a
_diffrn_radiation_wavelength 0.71073
_diffrn_reflns_av_R_equivalents 0.0590
_diffrn_reflns_av_sigmaI/netI 0.0801
_diffrn_reflns_limit_h_max 12
_diffrn_reflns_limit_h_min -12
_diffrn_reflns_limit_k_max 16
_diffrn_reflns_limit_k_min -16
_diffrn_reflns_limit_l_max 13
_diffrn_reflns_limit_l_min -13
_diffrn_reflns_number 13110
_diffrn_reflns_theta_full 25.00
_diffrn_reflns_theta_max 25.00
_diffrn_reflns_theta_min 1.84
_exptl_absorpt_coefficient_mu 0.096
_exptl_absorpt_correction_T_max 0.9928
_exptl_absorpt_correction_T_min 0.9692
_exptl_absorpt_correction_type multi-scan
_exptl_absorpt_process_details 'SADABS (Bruker, 2006)'
_exptl_crystal_colour colourless
_exptl_crystal_density_diffrn 1.294
_exptl_crystal_density_method 'not measured'
_exptl_crystal_description plate
_exptl_crystal_F_000 674
_exptl_crystal_size_max 0.33
_exptl_crystal_size_mid 0.23
_exptl_crystal_size_min 0.08
_refine_diff_density_max 0.560
_refine_diff_density_min -0.368
_refine_diff_density_rms 0.051
_refine_ls_abs_structure_details 'Flack H D (1983), Acta Cryst. A39, 876-881'
_refine_ls_abs_structure_Flack -1.8(12)
_refine_ls_extinction_coef 0.020(3)
_refine_ls_extinction_expression Fc^*^=kFc[1+0.001xFc^2^\l^3^/sin(2\q)]^-1/4^
_refine_ls_extinction_method SHELXL
_refine_ls_goodness_of_fit_ref 1.039
_refine_ls_hydrogen_treatment constr
_refine_ls_matrix_type full
_refine_ls_number_parameters 454
_refine_ls_number_reflns 5592
_refine_ls_number_restraints 39
_refine_ls_restrained_S_all 1.041
_refine_ls_R_factor_all 0.0752
_refine_ls_R_factor_gt 0.0567
_refine_ls_shift/su_max 0.000
_refine_ls_shift/su_mean 0.000
_refine_ls_structure_factor_coef Fsqd
_refine_ls_weighting_details 'calc w=1/[\s^2^(Fo^2^)+(0.0752P)^2^+0.1419P] where P=(Fo^2^+2Fc^2^)/3'
_refine_ls_weighting_scheme calc
_refine_ls_wR_factor_gt 0.1369
_refine_ls_wR_factor_ref 0.1510
_reflns_number_gt 4380
_reflns_number_total 5592
_reflns_threshold_expression >2sigma(I)
_cod_data_source_file c4ra04652h2.cif
_cod_data_source_block saikat2
_cod_original_sg_symbol_H-M P2(1)
_cod_database_code 7216861

loop_
_symmetry_equiv_pos_as_xyz
'x, y, z'
'-x, y+1/2, -z'

loop_
_atom_site_label
_atom_site_type_symbol
_atom_site_fract_x
_atom_site_fract_y
_atom_site_fract_z
_atom_site_U_iso_or_equiv
_atom_site_adp_type
_atom_site_occupancy
_atom_site_symmetry_multiplicity
_atom_site_calc_flag
_atom_site_refinement_flags
_atom_site_disorder_assembly
_atom_site_disorder_group
O1 O 0.5362(2) 0.19734(17) 0.2593(2) 0.0317(6) Uani 1 1 d . . .
O2 O 0.0574(3) 0.0059(3) -0.1513(3) 0.0796(11) Uani 1 1 d . . .
O3 O 0.2048(3) -0.0847(2) -0.2131(2) 0.0543(8) Uani 1 1 d . . .
C23 C 0.330(2) -0.1141(17) -0.160(2) 0.034(4) Uani 0.50 1 d PU A 1
H23 H 0.3861 -0.1043 -0.2190 0.041 Uiso 0.50 1 calc PR A 1
O4A O 0.3095(9) -0.2102(6) -0.1487(7) 0.043(2) Uani 0.30 1 d P A 1
H4A H 0.2983 -0.2372 -0.2166 0.065 Uiso 0.30 1 calc PR A 1
C23A C 0.350(2) -0.100(2) -0.177(2) 0.043(5) Uani 0.50 1 d PU A 2
H23A H 0.3644 -0.1713 -0.1616 0.051 Uiso 0.50 1 calc PR A 2
O4 O 0.4090(4) -0.0759(3) -0.2580(4) 0.0521(11) Uani 0.70 1 d P A 2
H4 H 0.3881 -0.1140 -0.3171 0.078 Uiso 0.70 1 calc PR A 2
O5 O 0.6709(2) 0.30107(17) 0.4663(2) 0.0339(6) Uani 1 1 d . . .
O6 O 0.5807(2) -0.13542(19) 0.1761(2) 0.0411(6) Uani 1 1 d . B .
O7 O 0.5148(6) -0.2546(3) 0.2917(4) 0.0509(13) Uani 0.70 1 d PU B 1
C24 C 0.5056(11) -0.3200(5) 0.1902(7) 0.079(2) Uani 0.70 1 d PU B 1
H24A H 0.5321 -0.2855 0.1242 0.118 Uiso 0.70 1 calc PR B 1
H24B H 0.4165 -0.3423 0.1628 0.118 Uiso 0.70 1 calc PR B 1
H24C H 0.5618 -0.3765 0.2147 0.118 Uiso 0.70 1 calc PR B 1
O7A O 0.4530(16) -0.2142(11) 0.2474(13) 0.074(3) Uani 0.30 1 d PU B 2
C24A C 0.408(3) -0.2667(17) 0.1332(18) 0.093(5) Uani 0.30 1 d PU B 2
H24D H 0.3648 -0.2208 0.0710 0.139 Uiso 0.30 1 calc PR B 2
H24E H 0.3481 -0.3182 0.1441 0.139 Uiso 0.30 1 calc PR B 2
H24F H 0.4820 -0.2960 0.1082 0.139 Uiso 0.30 1 calc PR B 2
O8 O 0.9841(2) 0.1900(2) 0.3913(2) 0.0440(7) Uani 1 1 d . . .
O9 O 1.1937(3) 0.2277(3) 0.4439(3) 0.0665(9) Uani 1 1 d . . .
O1' O 0.8628(2) 0.00807(18) 0.32978(19) 0.0374(6) Uani 1 1 d . . .
O2' O 0.8812(3) -0.1508(2) 0.2947(3) 0.0539(8) Uani 1 1 d . . .
C1 C 0.8684(3) -0.0060(3) 0.4578(3) 0.0353(8) Uani 1 1 d . . .
H1 H 0.8788 -0.0771 0.4780 0.042 Uiso 1 1 calc R . .
C2 C 0.9866(4) 0.0501(3) 0.5251(3) 0.0398(9) Uani 1 1 d . . .
H2A H 1.0618 0.0266 0.4956 0.048 Uiso 1 1 calc R . .
H2B H 1.0017 0.0327 0.6117 0.048 Uiso 1 1 calc R . .
C3 C 0.9826(4) 0.1624(3) 0.5150(3) 0.0391(9) Uani 1 1 d . . .
H3 H 1.0583 0.1915 0.5724 0.047 Uiso 1 1 calc R . .
C4 C 0.8565(3) 0.2016(3) 0.5425(3) 0.0325(8) Uani 1 1 d . . .
C5 C 0.7457(3) 0.1418(2) 0.4668(3) 0.0273(7) Uani 1 1 d . . .
H5 H 0.7545 0.1502 0.3816 0.033 Uiso 1 1 calc R . .
C6 C 0.6289(3) 0.2013(2) 0.4746(3) 0.0286(7) Uani 1 1 d . . .
H6 H 0.6080 0.1907 0.5552 0.034 Uiso 1 1 calc R . .
C7 C 0.5151(3) 0.1726(2) 0.3764(3) 0.0291(8) Uani 1 1 d . . .
H7 H 0.4367 0.2072 0.3891 0.035 Uiso 1 1 calc R . .
C8 C 0.4920(3) 0.0591(2) 0.3765(3) 0.0297(8) Uani 1 1 d . . .
C9 C 0.6195(3) -0.0018(2) 0.3842(3) 0.0310(8) Uani 1 1 d . . .
H15 H 0.6443 0.0102 0.3057 0.037 Uiso 1 1 calc R . .
C10 C 0.7383(3) 0.0320(2) 0.4835(3) 0.0300(8) Uani 1 1 d . . .
C11 C 0.5970(4) -0.1125(3) 0.3880(3) 0.0400(9) Uani 1 1 d . B .
H11A H 0.6768 -0.1431 0.4350 0.048 Uiso 1 1 calc R . .
H11B H 0.5287 -0.1242 0.4327 0.048 Uiso 1 1 calc R . .
C12 C 0.5606(4) -0.1626(3) 0.2716(4) 0.0409(9) Uani 1 1 d . . .
C13 C 0.2995(3) 0.0212(3) 0.1899(3) 0.0407(9) Uani 1 1 d . . .
C14 C 0.4132(3) 0.0537(2) 0.2498(3) 0.0316(8) Uani 1 1 d . . .
H14 H 0.4614 -0.0036 0.2277 0.038 Uiso 1 1 calc R . .
C15 C 0.4699(3) 0.1248(3) 0.1747(3) 0.0321(8) Uani 1 1 d . . .
H15A H 0.5320 0.0906 0.1348 0.039 Uiso 1 1 calc R . .
C16 C 0.3534(4) 0.1588(3) 0.0810(3) 0.0390(9) Uani 1 1 d . . .
H16A H 0.3769 0.1752 0.0038 0.047 Uiso 1 1 calc R . .
H16B H 0.3131 0.2165 0.1097 0.047 Uiso 1 1 calc R . .
C17 C 0.2633(3) 0.0694(3) 0.0665(3) 0.0421(9) Uani 1 1 d . A .
H17 H 0.1723 0.0927 0.0522 0.051 Uiso 1 1 calc R . .
C18 C 0.2122(4) -0.0530(4) 0.2273(4) 0.0607(13) Uani 1 1 d . . .
H18A H 0.2533 -0.0795 0.3067 0.091 Uiso 1 1 calc R . .
H18B H 0.1957 -0.1062 0.1680 0.091 Uiso 1 1 calc R . .
H18C H 0.1307 -0.0218 0.2317 0.091 Uiso 1 1 calc R . .
C19 C 0.7310(4) -0.0026(3) 0.6108(3) 0.0397(9) Uani 1 1 d . . .
H19A H 0.8169 0.0000 0.6642 0.060 Uiso 1 1 calc R . .
H19B H 0.6989 -0.0700 0.6065 0.060 Uiso 1 1 calc R . .
H19C H 0.6726 0.0400 0.6426 0.060 Uiso 1 1 calc R . .
C20 C 0.2764(4) 0.0014(3) -0.0357(3) 0.0407(9) Uani 1 1 d . . .
C21 C 0.1667(4) -0.0223(3) -0.1367(3) 0.0476(10) Uani 1 1 d . A .
C22 C 0.3744(4) -0.0501(4) -0.0549(4) 0.0607(13) Uani 1 1 d . A .
H22 H 0.4600 -0.0465 -0.0081 0.073 Uiso 1 1 calc R C 1
C28 C 0.8119(3) 0.3027(3) 0.4917(3) 0.0346(8) Uani 1 1 d . . .
H28A H 0.8462 0.3543 0.5514 0.042 Uiso 1 1 calc R . .
H28B H 0.8421 0.3155 0.4169 0.042 Uiso 1 1 calc R . .
C29 C 0.8688(4) 0.2010(3) 0.6788(3) 0.0402(9) Uani 1 1 d . . .
H29A H 0.9265 0.2538 0.7157 0.060 Uiso 1 1 calc R . .
H29B H 0.9038 0.1380 0.7120 0.060 Uiso 1 1 calc R . .
H29C H 0.7838 0.2108 0.6964 0.060 Uiso 1 1 calc R . .
C30 C 0.4164(4) 0.0342(3) 0.4730(3) 0.0383(9) Uani 1 1 d . . .
H30A H 0.3366 0.0723 0.4580 0.057 Uiso 1 1 calc R . .
H30B H 0.4686 0.0503 0.5532 0.057 Uiso 1 1 calc R . .
H30C H 0.3958 -0.0357 0.4693 0.057 Uiso 1 1 calc R . .
C31 C 1.0946(4) 0.2239(3) 0.3695(4) 0.0404(9) Uani 1 1 d . . .
C32 C 1.0768(5) 0.2529(3) 0.2404(4) 0.0565(12) Uani 1 1 d . . .
H32A H 1.1526 0.2892 0.2294 0.085 Uiso 1 1 calc R . .
H32B H 1.0003 0.2944 0.2172 0.085 Uiso 1 1 calc R . .
H32C H 1.0658 0.1942 0.1896 0.085 Uiso 1 1 calc R . .
C1' C 0.8665(3) -0.0691(3) 0.2579(3) 0.0359(9) Uani 1 1 d . . .
C2' C 0.8531(4) -0.0397(4) 0.1308(4) 0.0505(12) Uani 1 1 d . . .
C3' C 0.8413(5) 0.0552(4) 0.1007(4) 0.0620(13) Uani 1 1 d . . .
H3' H 0.8407 0.1008 0.1637 0.074 Uiso 1 1 calc R . .
C4' C 0.8286(7) 0.0962(6) -0.0268(5) 0.109(2) Uani 1 1 d . . .
H4'A H 0.9112 0.1237 -0.0344 0.163 Uiso 1 1 calc R . .
H4'B H 0.7628 0.1475 -0.0417 0.163 Uiso 1 1 calc R . .
H4'C H 0.8036 0.0436 -0.0860 0.163 Uiso 1 1 calc R . .
C5' C 0.8544(6) -0.1215(5) 0.0445(5) 0.0864(19) Uani 1 1 d . . .
H5'A H 0.9229 -0.1677 0.0795 0.130 Uiso 1 1 calc R . .
H5'B H 0.8700 -0.0953 -0.0312 0.130 Uiso 1 1 calc R . .
H5'C H 0.7713 -0.1552 0.0285 0.130 Uiso 1 1 calc R . .

loop_
_atom_site_aniso_label
_atom_site_aniso_U_11
_atom_site_aniso_U_22
_atom_site_aniso_U_33
_atom_site_aniso_U_23
_atom_site_aniso_U_13
_atom_site_aniso_U_12
O1 0.0366(13) 0.0282(13) 0.0324(13) 0.0020(11) 0.0119(10) -0.0055(11)
O2 0.0455(19) 0.138(3) 0.0491(18) -0.030(2) -0.0020(14) 0.011(2)
O3 0.0563(18) 0.073(2) 0.0335(14) -0.0168(14) 0.0091(13) -0.0034(15)
C23 0.047(8) 0.034(7) 0.023(5) 0.010(4) 0.012(5) 0.004(5)
O4A 0.064(6) 0.035(5) 0.034(5) 0.002(4) 0.017(4) 0.012(4)
C23A 0.051(7) 0.042(8) 0.040(8) 0.004(6) 0.021(5) -0.003(5)
O4 0.071(3) 0.048(3) 0.046(2) -0.017(2) 0.031(2) -0.009(2)
O5 0.0426(15) 0.0234(12) 0.0390(14) -0.0059(11) 0.0162(11) -0.0045(11)
O6 0.0371(14) 0.0467(16) 0.0417(15) -0.0111(13) 0.0136(12) -0.0009(12)
O7 0.093(4) 0.029(3) 0.043(3) -0.0078(19) 0.039(3) -0.026(2)
C24 0.153(8) 0.037(4) 0.054(4) -0.015(3) 0.041(5) -0.037(4)
O7A 0.106(8) 0.053(7) 0.076(7) -0.030(6) 0.049(6) -0.049(6)
C24A 0.128(12) 0.077(10) 0.083(9) -0.028(8) 0.044(9) -0.068(9)
O8 0.0330(13) 0.0641(18) 0.0381(14) 0.0101(13) 0.0146(11) -0.0027(13)
O9 0.0449(18) 0.081(2) 0.076(2) -0.0212(19) 0.0188(17) -0.0174(17)
O1' 0.0483(15) 0.0371(14) 0.0287(12) 0.0007(12) 0.0124(11) 0.0108(12)
O2' 0.0628(19) 0.0418(18) 0.0581(18) -0.0141(15) 0.0156(14) 0.0054(15)
C1 0.050(2) 0.033(2) 0.0247(17) 0.0062(16) 0.0135(15) 0.0128(18)
C2 0.037(2) 0.054(2) 0.0298(18) -0.0002(17) 0.0093(16) 0.0075(18)
C3 0.040(2) 0.047(2) 0.0290(19) 0.0042(17) 0.0044(16) -0.0024(17)
C4 0.0346(19) 0.037(2) 0.0270(17) -0.0031(16) 0.0083(15) -0.0073(16)
C5 0.0332(19) 0.0269(18) 0.0238(17) 0.0013(13) 0.0108(14) 0.0005(15)
C6 0.0392(19) 0.0186(16) 0.0325(18) -0.0031(14) 0.0176(15) -0.0015(14)
C7 0.0310(18) 0.0278(19) 0.0311(18) 0.0004(15) 0.0125(15) -0.0002(15)
C8 0.0371(19) 0.0240(17) 0.0298(17) -0.0031(14) 0.0113(15) -0.0059(15)
C9 0.0416(19) 0.0250(18) 0.0293(17) 0.0011(15) 0.0144(15) -0.0022(16)
C10 0.042(2) 0.0243(18) 0.0250(17) -0.0001(14) 0.0102(15) -0.0008(15)
C11 0.052(2) 0.028(2) 0.040(2) -0.0064(16) 0.0119(18) -0.0063(18)
C12 0.045(2) 0.038(2) 0.049(2) -0.0181(18) 0.0310(19) -0.0145(18)
C13 0.034(2) 0.052(2) 0.040(2) -0.0122(19) 0.0155(16) -0.0111(18)
C14 0.0360(19) 0.0273(19) 0.0347(18) -0.0058(15) 0.0150(16) 0.0003(16)
C15 0.037(2) 0.0315(19) 0.0287(18) -0.0015(15) 0.0102(15) 0.0000(16)
C16 0.042(2) 0.042(2) 0.034(2) -0.0021(16) 0.0105(17) 0.0118(17)
C17 0.0301(19) 0.053(2) 0.044(2) -0.0094(19) 0.0082(17) 0.0045(18)
C18 0.046(2) 0.085(4) 0.053(3) -0.012(2) 0.015(2) -0.029(2)
C19 0.053(2) 0.033(2) 0.035(2) 0.0015(17) 0.0146(17) -0.0023(18)
C20 0.044(2) 0.044(2) 0.0330(19) -0.0027(18) 0.0069(16) 0.0008(19)
C21 0.042(2) 0.064(3) 0.037(2) -0.0032(19) 0.0089(18) 0.003(2)
C22 0.052(3) 0.069(3) 0.051(3) -0.021(2) -0.007(2) 0.021(2)
C28 0.044(2) 0.0318(19) 0.0294(19) -0.0058(16) 0.0109(16) -0.0059(17)
C29 0.049(2) 0.042(2) 0.0299(19) -0.0021(17) 0.0088(17) -0.0070(19)
C30 0.044(2) 0.039(2) 0.0346(19) 0.0013(17) 0.0144(16) -0.0098(17)
C31 0.040(2) 0.032(2) 0.058(2) -0.0078(19) 0.029(2) 0.0029(17)
C32 0.065(3) 0.051(3) 0.068(3) 0.005(2) 0.046(2) 0.006(2)
C1' 0.0236(18) 0.045(2) 0.040(2) -0.0138(19) 0.0093(15) -0.0001(17)
C2' 0.034(2) 0.078(3) 0.043(2) -0.024(2) 0.0140(18) -0.009(2)
C3' 0.067(3) 0.088(4) 0.033(2) -0.002(2) 0.017(2) 0.014(3)
C4' 0.128(6) 0.155(7) 0.053(3) 0.028(4) 0.039(3) 0.033(5)
C5' 0.083(4) 0.122(5) 0.064(3) -0.055(3) 0.037(3) -0.028(3)

loop_
_atom_type_symbol
_atom_type_description
_atom_type_scat_dispersion_real
_atom_type_scat_dispersion_imag
_atom_type_scat_source
C C 0.0033 0.0016 'International Tables Vol C Tables 4.2.6.8 and 6.1.1.4'
H H 0.0000 0.0000 'International Tables Vol C Tables 4.2.6.8 and 6.1.1.4'
O O 0.0106 0.0060 'International Tables Vol C Tables 4.2.6.8 and 6.1.1.4'

loop_
_geom_angle_atom_site_label_1
_geom_angle_atom_site_label_2
_geom_angle_atom_site_label_3
_geom_angle
C7 O1 C15 107.3(2)
C21 O3 C23 107.7(10)
C21 O3 C23A 110.3(11)
C23 O3 C23A 13.7(15)
O4A C23 O3 99.3(15)
O4A C23 C22 122.1(15)
O3 C23 C22 106.3(16)
O4 C23A C22 122.4(18)
O4 C23A O3 114.2(17)
C22 C23A O3 98.4(15)
C6 O5 C28 108.7(3)
C12 O7 C24 113.1(4)
C12 O7A C24A 122.7(12)
C31 O8 C3 117.9(3)
C1' O1' C1 120.3(3)
O1' C1 C2 106.2(3)
O1' C1 C10 107.6(3)
C2 C1 C10 114.0(3)
C1 C2 C3 117.2(3)
O8 C3 C2 108.9(3)
O8 C3 C4 107.7(3)
C2 C3 C4 110.0(3)
C29 C4 C28 109.6(3)
C29 C4 C5 116.5(3)
C28 C4 C5 97.8(3)
C29 C4 C3 108.9(3)
C28 C4 C3 116.6(3)
C5 C4 C3 107.4(3)
C6 C5 C10 117.4(3)
C6 C5 C4 102.8(3)
C10 C5 C4 120.9(3)
O5 C6 C7 114.1(3)
O5 C6 C5 103.5(3)
C7 C6 C5 110.8(3)
O1 C7 C6 110.9(3)
O1 C7 C8 106.9(3)
C6 C7 C8 111.0(3)
C14 C8 C30 113.8(3)
C14 C8 C7 95.8(3)
C30 C8 C7 109.0(3)
C14 C8 C9 108.5(3)
C30 C8 C9 115.3(3)
C7 C8 C9 112.8(3)
C11 C9 C10 112.1(3)
C11 C9 C8 112.5(3)
C10 C9 C8 115.6(3)
C5 C10 C19 115.8(3)
C5 C10 C9 105.0(3)
C19 C10 C9 112.5(3)
C5 C10 C1 103.4(3)
C19 C10 C1 107.8(3)
C9 C10 C1 112.1(3)
C12 C11 C9 116.6(3)
O6 C12 O7A 107.3(7)
O6 C12 O7 124.5(4)
O7A C12 O7 39.5(7)
O6 C12 C11 127.1(3)
O7A C12 C11 118.7(6)
O7 C12 C11 107.9(4)
C14 C13 C18 129.3(4)
C14 C13 C17 110.0(3)
C18 C13 C17 120.6(3)
C13 C14 C8 139.5(3)
C13 C14 C15 111.2(3)
C8 C14 C15 107.7(3)
O1 C15 C14 105.3(3)
O1 C15 C16 117.2(3)
C14 C15 C16 103.0(3)
C15 C16 C17 103.0(3)
C13 C17 C20 113.1(3)
C13 C17 C16 102.9(3)
C20 C17 C16 113.9(3)
C22 C20 C21 105.9(4)
C22 C20 C17 131.8(4)
C21 C20 C17 122.3(3)
O2 C21 O3 122.6(4)
O2 C21 C20 127.6(4)
O3 C21 C20 109.8(3)
C20 C22 C23 109.3(10)
C20 C22 C23A 114.1(11)
C23 C22 C23A 14.1(14)
O5 C28 C4 106.2(3)
O9 C31 O8 123.9(4)
O9 C31 C32 125.6(4)
O8 C31 C32 110.5(4)
O2' C1' O1' 122.9(3)
O2' C1' C2' 125.2(4)
O1' C1' C2' 111.9(4)
C3' C2' C1' 119.8(4)
C3' C2' C5' 124.9(5)
C1' C2' C5' 115.3(5)
C2' C3' C4' 125.4(5)

loop_
_geom_bond_atom_site_label_1
_geom_bond_atom_site_label_2
_geom_bond_distance
O1 C7 1.439(4)
O1 C15 1.450(4)
O2 C21 1.203(5)
O3 C21 1.344(5)
O3 C23 1.40(2)
O3 C23A 1.52(3)
C23 O4A 1.34(2)
C23 C22 1.47(2)
C23A O4 1.27(2)
C23A C22 1.51(3)
O5 C6 1.445(4)
O5 C28 1.467(4)
O6 C12 1.211(4)
O7 C12 1.387(6)
O7 C24 1.446(8)
O7A C12 1.323(14)
O7A C24A 1.47(2)
O8 C31 1.340(4)
O8 C3 1.460(4)
O9 C31 1.197(5)
O1' C1' 1.341(4)
O1' C1 1.455(4)
O2' C1' 1.191(5)
C1 C2 1.527(6)
C1 C10 1.569(5)
C2 C3 1.540(6)
C3 C4 1.543(5)
C4 C29 1.526(5)
C4 C28 1.532(5)
C4 C5 1.533(5)
C5 C6 1.508(5)
C5 C10 1.518(5)
C6 C7 1.505(5)
C7 C8 1.571(5)
C8 C14 1.497(5)
C8 C30 1.538(5)
C8 C9 1.580(5)
C9 C11 1.535(5)
C9 C10 1.565(5)
C10 C19 1.540(4)
C11 C12 1.463(5)
C13 C14 1.328(5)
C13 C18 1.502(6)
C13 C17 1.518(5)
C14 C15 1.507(5)
C15 C16 1.517(5)
C16 C17 1.541(6)
C17 C20 1.519(5)
C20 C22 1.318(6)
C20 C21 1.480(5)
C31 C32 1.490(6)
C1' C2' 1.474(6)
C2' C3' 1.342(7)
C2' C5' 1.489(6)
C3' C4' 1.531(7)

loop_
_geom_torsion_atom_site_label_1
_geom_torsion_atom_site_label_2
_geom_torsion_atom_site_label_3
_geom_torsion_atom_site_label_4
_geom_torsion
C21 O3 C23 O4A 117.1(11)
C23A O3 C23 O4A -140(9)
C21 O3 C23 C22 -10.4(14)
C23A O3 C23 C22 93(9)
C21 O3 C23A O4 -120.6(17)
C23 O3 C23A O4 158(10)
C21 O3 C23A C22 10.7(14)
C23 O3 C23A C22 -71(8)
C1' O1' C1 C2 120.9(3)
C1' O1' C1 C10 -116.6(3)
O1' C1 C2 C3 67.5(4)
C10 C1 C2 C3 -50.9(4)
C31 O8 C3 C2 -103.6(4)
C31 O8 C3 C4 137.2(3)
C1 C2 C3 O8 -68.1(4)
C1 C2 C3 C4 49.7(4)
O8 C3 C4 C29 -163.5(3)
C2 C3 C4 C29 77.9(4)
O8 C3 C4 C28 -38.9(4)
C2 C3 C4 C28 -157.5(3)
O8 C3 C4 C5 69.5(3)
C2 C3 C4 C5 -49.1(4)
C29 C4 C5 C6 71.8(4)
C28 C4 C5 C6 -44.7(3)
C3 C4 C5 C6 -165.9(3)
C29 C4 C5 C10 -61.6(4)
C28 C4 C5 C10 -178.1(3)
C3 C4 C5 C10 60.8(4)
C28 O5 C6 C7 -137.7(3)
C28 O5 C6 C5 -17.2(3)
C10 C5 C6 O5 174.9(3)
C4 C5 C6 O5 39.6(3)
C10 C5 C6 C7 -62.3(4)
C4 C5 C6 C7 162.3(3)
C15 O1 C7 C6 148.0(3)
C15 O1 C7 C8 26.9(3)
O5 C6 C7 O1 50.4(4)
C5 C6 C7 O1 -65.9(3)
O5 C6 C7 C8 169.1(2)
C5 C6 C7 C8 52.7(3)
O1 C7 C8 C14 -39.3(3)
C6 C7 C8 C14 -160.3(3)
O1 C7 C8 C30 -157.0(3)
C6 C7 C8 C30 82.0(3)
O1 C7 C8 C9 73.6(3)
C6 C7 C8 C9 -47.4(4)
C14 C8 C9 C11 -76.8(3)
C30 C8 C9 C11 52.2(4)
C7 C8 C9 C11 178.3(3)
C14 C8 C9 C10 152.6(3)
C30 C8 C9 C10 -78.5(4)
C7 C8 C9 C10 47.7(4)
C6 C5 C10 C19 -67.4(4)
C4 C5 C10 C19 59.6(4)
C6 C5 C10 C9 57.3(4)
C4 C5 C10 C9 -175.7(3)
C6 C5 C10 C1 174.9(3)
C4 C5 C10 C1 -58.1(4)
C11 C9 C10 C5 -179.8(3)
C8 C9 C10 C5 -49.0(3)
C11 C9 C10 C19 -53.0(4)
C8 C9 C10 C19 77.8(4)
C11 C9 C10 C1 68.7(4)
C8 C9 C10 C1 -160.5(3)
O1' C1 C10 C5 -68.9(3)
C2 C1 C10 C5 48.6(3)
O1' C1 C10 C19 167.9(3)
C2 C1 C10 C19 -74.6(4)
O1' C1 C10 C9 43.6(4)
C2 C1 C10 C9 161.1(3)
C10 C9 C11 C12 -139.4(3)
C8 C9 C11 C12 88.2(4)
C24A O7A C12 O6 27(2)
C24A O7A C12 O7 -97(2)
C24A O7A C12 C11 179.8(16)
C24 O7 C12 O6 6.2(8)
C24 O7 C12 O7A 80.8(11)
C24 O7 C12 C11 -165.6(6)
C9 C11 C12 O6 22.8(6)
C9 C11 C12 O7A -124.1(10)
C9 C11 C12 O7 -165.7(4)
C18 C13 C14 C8 -19.9(8)
C17 C13 C14 C8 161.4(4)
C18 C13 C14 C15 177.1(4)
C17 C13 C14 C15 -1.6(4)
C30 C8 C14 C13 -12.1(6)
C7 C8 C14 C13 -125.9(5)
C9 C8 C14 C13 117.7(5)
C30 C8 C14 C15 151.4(3)
C7 C8 C14 C15 37.6(3)
C9 C8 C14 C15 -78.8(3)
C7 O1 C15 C14 -2.3(3)
C7 O1 C15 C16 111.6(3)
C13 C14 C15 O1 144.0(3)
C8 C14 C15 O1 -24.6(4)
C13 C14 C15 C16 20.6(4)
C8 C14 C15 C16 -147.9(3)
O1 C15 C16 C17 -145.0(3)
C14 C15 C16 C17 -30.0(3)
C14 C13 C17 C20 105.6(4)
C18 C13 C17 C20 -73.2(5)
C14 C13 C17 C16 -17.7(4)
C18 C13 C17 C16 163.4(4)
C15 C16 C17 C13 29.1(3)
C15 C16 C17 C20 -93.7(4)
C13 C17 C20 C22 -55.6(6)
C16 C17 C20 C22 61.4(6)
C13 C17 C20 C21 121.3(4)
C16 C17 C20 C21 -121.7(4)
C23 O3 C21 O2 -170.7(10)
C23A O3 C21 O2 175.1(10)
C23 O3 C21 C20 7.8(10)
C23A O3 C21 C20 -6.4(10)
C22 C20 C21 O2 176.7(5)
C17 C20 C21 O2 -0.9(7)
C22 C20 C21 O3 -1.7(5)
C17 C20 C21 O3 -179.3(3)
C21 C20 C22 C23 -4.9(10)
C17 C20 C22 C23 172.4(9)
C21 C20 C22 C23A 9.4(11)
C17 C20 C22 C23A -173.4(10)
O4A C23 C22 C20 -102.9(18)
O3 C23 C22 C20 9.6(15)
O4A C23 C22 C23A 145(9)
O3 C23 C22 C23A -103(8)
O4 C23A C22 C20 113(2)
O3 C23A C22 C20 -12.4(15)
O4 C23A C22 C23 -174(10)
O3 C23A C22 C23 60(7)
C6 O5 C28 C4 -11.7(3)
C29 C4 C28 O5 -87.2(3)
C5 C4 C28 O5 34.6(3)
C3 C4 C28 O5 148.5(3)
C3 O8 C31 O9 4.4(6)
C3 O8 C31 C32 -177.2(3)
C1 O1' C1' O2' -4.2(5)
C1 O1' C1' C2' 177.1(3)
O2' C1' C2' C3' -177.7(4)
O1' C1' C2' C3' 1.0(5)
O2' C1' C2' C5' 2.0(6)
O1' C1' C2' C5' -179.2(4)
C1' C2' C3' C4' 179.1(5)
C5' C2' C3' C4' -0.7(8)
